data_7130065
loop_
_publ_author_name
'Singh, Anurag'
'Torres-Huerta, Aaron'
'Vanderlinden, Tom'
'Renier, Nathan'
'Mart\'inez-Crespo, Luis'
'Tumanov, Nikolay'
'Wouters, Johan'
'Bartik, Kristin'
'Jabin, Ivan'
'Valkenier, Hennie'

_publ_section_title
;
 Calix[6]arenes with halogen bond donor groups as selective and efficient
 anion transporters
;
_journal_name_full 'Chemical Communications'
_journal_paper_doi 10.1039/D2CC00847E
_journal_year 2022
_chemical_formula_moiety 'C105 H108 F18 I3 N9 O6, 0.723(C H2 Cl2), 0.443(H2 O)'
_chemical_formula_sum 'C105.72 H109.11 Cl1.44 F18 I3 N9 O6.45'
_chemical_formula_weight 2382.62
_chemical_name_common
'5,11,17,23,29,35-hexa-t-butyl-37,39,41-trimethoxy-38,40,42-tris(2-(4-(3,5-bis(trifluoromethyl)phenyl)-5-iodo-1,2,3-triazolyl)ethoxy)calix(6)arenehydrate dichloromethane solvate'
_chemical_name_systematic
'1,1',1''-(((15,35,55,75,95,115-hexa-tert-butyl-32,72,112-trimethoxy-1,3,5,7,9,11(1,3)-hexabenzenacyclododecaphane-12,52,92-triyl)tris(oxy))tris(ethane-2,1-diyl))tris(4-(3,5-bis(trifluoromethyl)phenyl)-5-iodo-1H-1,2,3-triazole) hydrate dichloromethane solvate'
_space_group_crystal_system trigonal
_space_group_IT_number 167
_space_group_name_Hall '-R 3 2"c'
_space_group_name_H-M_alt 'R -3 c :H'
_atom_sites_solution_hydrogens geom
_atom_sites_solution_primary dual
_atom_sites_solution_secondary difmap
_audit_creation_method SHELXL-2018/3
_audit_update_record
;
2021-12-14 deposited with the CCDC.	2022-04-05 downloaded from the CCDC.
;
_cell_angle_alpha 90
_cell_angle_beta 90
_cell_angle_gamma 120
_cell_formula_units_Z 12
_cell_length_a 23.1570(3)
_cell_length_b 23.1570(3)
_cell_length_c 68.8908(12)
_cell_measurement_reflns_used 12016
_cell_measurement_temperature 120(2)
_cell_measurement_theta_max 66.0360
_cell_measurement_theta_min 3.3770
_cell_volume 31993.1(8)
_computing_cell_refinement 'CrysAlisPro 1.171.40.82a (Rigaku OD, 2020)'
_computing_data_collection 'CrysAlisPro 1.171.40.82a (Rigaku OD, 2020)'
_computing_data_reduction 'CrysAlisPro 1.171.40.82a (Rigaku OD, 2020)'
_computing_structure_refinement 'SHELXL-2018/3 (Sheldrick, 2018)'
_computing_structure_solution 'SHELXT (Sheldrick, 2015)'
_diffrn_ambient_temperature 120(2)
_diffrn_detector_area_resol_mean 10.3712
_diffrn_measured_fraction_theta_full 0.995
_diffrn_measured_fraction_theta_max 0.995
_diffrn_measurement_device_type
;
Oxford Diffraction Xcalibur Gemini Ultra R
;
_diffrn_radiation_monochromator 'multilayer mirror'
_diffrn_radiation_type CuK\a
_diffrn_radiation_wavelength 1.54184
_diffrn_reflns_av_R_equivalents 0.0357
_diffrn_reflns_av_unetI/netI 0.0221
_diffrn_reflns_Laue_measured_fraction_full 0.995
_diffrn_reflns_Laue_measured_fraction_max 0.995
_diffrn_reflns_limit_h_max 26
_diffrn_reflns_limit_h_min -19
_diffrn_reflns_limit_k_max 27
_diffrn_reflns_limit_k_min -27
_diffrn_reflns_limit_l_max 81
_diffrn_reflns_limit_l_min -69
_diffrn_reflns_number 39791
_diffrn_reflns_point_group_measured_fraction_full 0.995
_diffrn_reflns_point_group_measured_fraction_max 0.995
_diffrn_reflns_theta_full 67.140
_diffrn_reflns_theta_max 67.140
_diffrn_reflns_theta_min 2.549
_diffrn_source 'fine-focus sealed tube'
_exptl_absorpt_coefficient_mu 7.995
_exptl_absorpt_correction_T_max 0.357
_exptl_absorpt_correction_T_min 0.197
_exptl_absorpt_correction_type analytical
_exptl_absorpt_process_details
;
CrysAlisPro 1.171.40.53 (Rigaku Oxford Diffraction, 2019)
Analytical numeric absorption correction using a multifaceted crystal
model based on expressions derived by R.C. Clark & J.S. Reid.
(Clark, R. C. & Reid, J. S. (1995). Acta Cryst. A51, 887-897)
Empirical absorption correction using spherical harmonics,
 implemented in SCALE3 ABSPACK scaling algorithm.
;
_exptl_crystal_colour colourless
_exptl_crystal_density_diffrn 1.484
_exptl_crystal_description block
_exptl_crystal_F_000 14442
_exptl_crystal_size_max 0.350
_exptl_crystal_size_mid 0.300
_exptl_crystal_size_min 0.220
_refine_diff_density_max 0.746
_refine_diff_density_min -0.864
_refine_diff_density_rms 0.072
_refine_ls_extinction_method none
_refine_ls_goodness_of_fit_ref 1.110
_refine_ls_hydrogen_treatment constr
_refine_ls_matrix_type full
_refine_ls_number_parameters 840
_refine_ls_number_reflns 6343
_refine_ls_number_restraints 780
_refine_ls_restrained_S_all 1.127
_refine_ls_R_factor_all 0.0758
_refine_ls_R_factor_gt 0.0724
_refine_ls_shift/su_max 0.000
_refine_ls_shift/su_mean 0.000
_refine_ls_structure_factor_coef Fsqd
_refine_ls_weighting_details 'w=1/[\s^2^(Fo^2^)+(0.0547P)^2^+311.8214P] where P=(Fo^2^+2Fc^2^)/3'
_refine_ls_weighting_scheme calc
_refine_ls_wR_factor_gt 0.1766
_refine_ls_wR_factor_ref 0.1786
_reflns_Friedel_coverage 0.000
_reflns_number_gt 5880
_reflns_number_total 6343
_reflns_threshold_expression 'I > 2\s(I)'
_cod_data_source_file d2cc00847e2.cif
_cod_data_source_block nt0945_AS32_DCM-MeOH
_cod_original_cell_volume 31993.0(10)
_cod_database_code 7130065
_shelx_shelxl_version_number 2018/3
_shelx_space_group_comment
;
The symmetry employed for this shelxl refinement is uniquely defined
by the following loop, which should always be used as a source of
symmetry information in preference to the above space-group names.
They are only intended as comments.
;
_shelx_estimated_absorpt_t_min 0.166
_shelx_estimated_absorpt_t_max 0.272

loop_
_space_group_symop_operation_xyz
'x, y, z'
'-y, x-y, z'
'-x+y, -x, z'
'y, x, -z+1/2'
'x-y, -y, -z+1/2'
'-x, -x+y, -z+1/2'
'x+2/3, y+1/3, z+1/3'
'-y+2/3, x-y+1/3, z+1/3'
'-x+y+2/3, -x+1/3, z+1/3'
'y+2/3, x+1/3, -z+5/6'
'x-y+2/3, -y+1/3, -z+5/6'
'-x+2/3, -x+y+1/3, -z+5/6'
'x+1/3, y+2/3, z+2/3'
'-y+1/3, x-y+2/3, z+2/3'
'-x+y+1/3, -x+2/3, z+2/3'
'y+1/3, x+2/3, -z+7/6'
'x-y+1/3, -y+2/3, -z+7/6'
'-x+1/3, -x+y+2/3, -z+7/6'
'-x, -y, -z'
'y, -x+y, -z'
'x-y, x, -z'
'-y, -x, z-1/2'
'-x+y, y, z-1/2'
'x, x-y, z-1/2'
'-x+2/3, -y+1/3, -z+1/3'
'y+2/3, -x+y+1/3, -z+1/3'
'x-y+2/3, x+1/3, -z+1/3'
'-y+2/3, -x+1/3, z-1/6'
'-x+y+2/3, y+1/3, z-1/6'
'x+2/3, x-y+1/3, z-1/6'
'-x+1/3, -y+2/3, -z+2/3'
'y+1/3, -x+y+2/3, -z+2/3'
'x-y+1/3, x+2/3, -z+2/3'
'-y+1/3, -x+2/3, z+1/6'
'-x+y+1/3, y+2/3, z+1/6'
'x+1/3, x-y+2/3, z+1/6'

loop_
_atom_site_label
_atom_site_type_symbol
_atom_site_fract_x
_atom_site_fract_y
_atom_site_fract_z
_atom_site_U_iso_or_equiv
_atom_site_adp_type
_atom_site_occupancy
_atom_site_site_symmetry_order
_atom_site_calc_flag
_atom_site_refinement_flags_posn
_atom_site_refinement_flags_adp
_atom_site_refinement_flags_occupancy
_atom_site_disorder_assembly
_atom_site_disorder_group
C7 C 0.8685(2) 0.3187(2) 0.42100(8) 0.0503(12) Uani 1 1 d . . . . .
H7A H 0.901580 0.303760 0.419757 0.060 Uiso 1 1 calc R U . . .
H7AB H 0.852465 0.320002 0.407771 0.060 Uiso 1 1 calc R U . . .
C8 C 0.9034(2) 0.3884(2) 0.42897(8) 0.0466(11) Uani 1 1 d . . . . .
C9 C 0.9556(2) 0.4079(2) 0.44206(7) 0.0474(11) Uani 1 1 d . . . . .
H9 H 0.967937 0.376324 0.446061 0.057 Uiso 1 1 calc R U . . .
C10 C 0.9906(2) 0.4731(2) 0.44956(8) 0.0509(12) Uani 1 1 d . . . . .
C11 C 0.9718(2) 0.5178(2) 0.44324(8) 0.0517(12) Uani 1 1 d . . . . .
H11 H 0.995361 0.562293 0.447972 0.062 Uiso 1 1 calc R U . . .
C12 C 0.9196(2) 0.5005(2) 0.43020(8) 0.0483(11) Uani 1 1 d . . . . .
C13 C 0.8866(2) 0.4356(2) 0.42327(8) 0.0474(11) Uani 1 1 d . . . . .
C14 C 1.0470(3) 0.4911(3) 0.46400(9) 0.0649(15) Uani 1 1 d . . . . .
C15 C 1.1006(3) 0.4796(4) 0.45474(11) 0.0796(19) Uani 1 1 d . . . . .
H15A H 1.122236 0.511488 0.444129 0.119 Uiso 1 1 calc R U . . .
H15B H 1.079821 0.434067 0.449618 0.119 Uiso 1 1 calc R U . . .
H15C H 1.133898 0.485876 0.464534 0.119 Uiso 1 1 calc R U . . .
C16 C 1.0795(4) 0.5633(3) 0.47081(11) 0.090(2) Uani 1 1 d . . . . .
H16A H 1.045541 0.571486 0.476615 0.136 Uiso 1 1 calc R U . . .
H16B H 1.099906 0.593211 0.459710 0.136 Uiso 1 1 calc R U . . .
H16C H 1.113800 0.571729 0.480493 0.136 Uiso 1 1 calc R U . . .
C17 C 1.0183(4) 0.4453(3) 0.48189(10) 0.081(2) Uani 1 1 d . . . . .
H17A H 1.001809 0.398948 0.478003 0.121 Uiso 1 1 calc R U . . .
H17B H 0.981516 0.449595 0.487337 0.121 Uiso 1 1 calc R U . . .
H17C H 1.053330 0.458291 0.491687 0.121 Uiso 1 1 calc R U . . .
O18 O 0.83759(16) 0.41942(19) 0.40895(6) 0.0598(9) Uani 1 1 d . . . . .
C19 C 0.7708(2) 0.3860(3) 0.41616(11) 0.0687(17) Uani 1 1 d . . . . .
H19A H 0.757086 0.339446 0.419058 0.103 Uiso 1 1 calc R U . . .
H19B H 0.740889 0.387469 0.406349 0.103 Uiso 1 1 calc R U . . .
H19C H 0.768487 0.408132 0.428023 0.103 Uiso 1 1 calc R U . . .
C20 C 0.9006(2) 0.5508(3) 0.42337(9) 0.0574(14) Uani 1 1 d . . . . .
H20A H 0.891530 0.544998 0.409250 0.069 Uiso 1 1 calc R U . . .
H20B H 0.938844 0.596274 0.425461 0.069 Uiso 1 1 calc R U . . .
C21 C 0.8395(2) 0.5449(2) 0.43374(8) 0.0480(12) Uani 1 1 d . . . . .
C22 C 0.8329(2) 0.5368(2) 0.45371(8) 0.0482(11) Uani 1 1 d . . . . .
H22 H 0.867276 0.535713 0.460915 0.058 Uiso 1 1 calc R U . . .
C23 C 0.7769(2) 0.5302(2) 0.46361(8) 0.0484(11) Uani 1 1 d . . . . .
C24 C 0.7285(2) 0.5343(2) 0.45261(8) 0.0494(12) Uani 1 1 d . . . . .
H24 H 0.690697 0.531060 0.459024 0.059 Uiso 1 1 calc R U . . .
C25 C 0.7336(2) 0.5430(2) 0.43279(8) 0.0462(11) Uani 1 1 d . . . . .
C26 C 0.7894(2) 0.5477(2) 0.42347(8) 0.0462(11) Uani 1 1 d . . . . .
C27 C 0.7703(3) 0.5176(3) 0.48557(8) 0.0566(13) Uani 1 1 d . . . . .
C28 C 0.8275(3) 0.5773(3) 0.49626(9) 0.0747(17) Uani 1 1 d . . . . .
H28A H 0.824201 0.617344 0.493990 0.112 Uiso 1 1 calc R U . . .
H28B H 0.870385 0.584617 0.491381 0.112 Uiso 1 1 calc R U . . .
H28C H 0.824242 0.567900 0.510213 0.112 Uiso 1 1 calc R U . . .
C29 C 0.7035(3) 0.5077(4) 0.49367(10) 0.0787(19) Uani 1 1 d . . . . .
H29A H 0.666261 0.470610 0.486877 0.118 Uiso 1 1 calc R U . . .
H29B H 0.701455 0.548571 0.491668 0.118 Uiso 1 1 calc R U . . .
H29C H 0.700596 0.497785 0.507575 0.118 Uiso 1 1 calc R U . . .
C30 C 0.7739(3) 0.4549(3) 0.49029(11) 0.0755(18) Uani 1 1 d . . . . .
H30A H 0.816725 0.460839 0.485887 0.113 Uiso 1 1 calc R U . . .
H30B H 0.737476 0.416469 0.483680 0.113 Uiso 1 1 calc R U . . .
H30C H 0.769681 0.447333 0.504347 0.113 Uiso 1 1 calc R U . . .
O31 O 0.79134(17) 0.54968(17) 0.40299(6) 0.0549(9) Uani 1 1 d . U . . .
C32 C 0.8234(8) 0.6153(16) 0.3949(4) 0.050(5) Uani 0.565(2) 1 d D U P A 1
H32A H 0.872306 0.636411 0.396322 0.060 Uiso 0.565(2) 1 calc R U P A 1
H32B H 0.808466 0.643177 0.401684 0.060 Uiso 0.565(2) 1 calc R U P A 1
C33 C 0.8053(5) 0.6098(9) 0.3737(3) 0.064(4) Uani 0.565(2) 1 d D U P A 1
H33A H 0.834940 0.652743 0.367142 0.076 Uiso 0.565(2) 1 calc R U P A 1
H33B H 0.812013 0.575012 0.367532 0.076 Uiso 0.565(2) 1 calc R U P A 1
N34 N 0.7371(4) 0.5933(4) 0.3712(2) 0.052(3) Uani 0.565(2) 1 d D U P A 1
N35 N 0.7228(5) 0.6436(5) 0.3767(2) 0.054(3) Uani 0.565(2) 1 d D U P A 1
N36 N 0.6550(4) 0.6114(4) 0.38047(16) 0.047(3) Uani 0.565(2) 1 d D U P A 1
C37 C 0.6266(4) 0.5476(5) 0.3720(3) 0.056(3) Uani 0.565(2) 1 d D U P A 1
C38 C 0.6784(4) 0.5345(4) 0.3683(2) 0.049(3) Uani 0.565(2) 1 d D U P A 1
I39 I 0.67781(8) 0.44953(8) 0.36046(3) 0.0796(6) Uani 0.565(2) 1 d D U P A 1
C40 C 0.5547(4) 0.5053(6) 0.3721(2) 0.055(3) Uani 0.565(2) 1 d D U P A 1
C41 C 0.5214(4) 0.4491(7) 0.3604(2) 0.055(3) Uani 0.565(2) 1 d D U P A 1
H41 H 0.546002 0.436587 0.352094 0.066 Uiso 0.565(2) 1 calc R U P A 1
C42 C 0.4524(4) 0.4112(6) 0.3609(2) 0.061(3) Uani 0.565(2) 1 d D U P A 1
C43 C 0.4173(5) 0.4298(6) 0.37310(18) 0.065(3) Uani 0.565(2) 1 d D U P A 1
H43 H 0.369907 0.405353 0.372929 0.077 Uiso 0.565(2) 1 calc R U P A 1
C44 C 0.4499(4) 0.4838(6) 0.38560(18) 0.076(3) Uani 0.565(2) 1 d D U P A 1
C45 C 0.5196(4) 0.5202(6) 0.38560(18) 0.063(3) Uani 0.565(2) 1 d D U P A 1
H45 H 0.542734 0.554851 0.394797 0.076 Uiso 0.565(2) 1 calc R U P A 1
C46 C 0.4140(6) 0.3553(6) 0.3470(2) 0.069(3) Uani 0.565(2) 1 d D U P A 1
F47 F 0.3589(5) 0.3070(4) 0.35591(14) 0.095(3) Uani 0.565(2) 1 d D U P A 1
F48 F 0.3972(6) 0.3718(5) 0.33159(13) 0.093(3) Uani 0.565(2) 1 d D U P A 1
F49 F 0.4502(4) 0.3261(4) 0.34204(12) 0.079(2) Uani 0.565(2) 1 d D U P A 1
C50 C 0.4125(6) 0.5024(7) 0.39886(19) 0.093(3) Uani 0.565(2) 1 d D U P A 1
F51 F 0.4394(5) 0.5404(5) 0.41291(12) 0.106(3) Uani 0.565(2) 1 d D U P A 1
F52 F 0.3692(5) 0.5148(7) 0.38989(16) 0.119(3) Uani 0.565(2) 1 d D U P A 1
F53 F 0.3698(6) 0.4476(6) 0.40961(16) 0.148(3) Uani 0.565(2) 1 d D U P A 1
C32B C 0.8311(18) 0.612(3) 0.3934(6) 0.047(6) Uani 0.326(2) 1 d D U P A 2
H32C H 0.877764 0.622428 0.391978 0.056 Uiso 0.326(2) 1 calc R U P A 2
H32D H 0.830777 0.648994 0.400716 0.056 Uiso 0.326(2) 1 calc R U P A 2
C33B C 0.7988(8) 0.6037(15) 0.3738(5) 0.062(6) Uani 0.326(2) 1 d D U P A 2
H33C H 0.822811 0.645908 0.366407 0.074 Uiso 0.326(2) 1 calc R U P A 2
H33D H 0.801889 0.568668 0.366445 0.074 Uiso 0.326(2) 1 calc R U P A 2
N34B N 0.7303(6) 0.5856(7) 0.3758(4) 0.053(5) Uani 0.326(2) 1 d D U P A 2
N35B N 0.7177(8) 0.6367(6) 0.3821(3) 0.052(5) Uani 0.326(2) 1 d D U P A 2
N36B N 0.6537(7) 0.6159(6) 0.3748(3) 0.046(4) Uani 0.326(2) 1 d D U P A 2
C37B C 0.6202(5) 0.5449(6) 0.3756(4) 0.053(5) Uani 0.326(2) 1 d D U P A 2
C38B C 0.6697(6) 0.5276(6) 0.3727(4) 0.053(5) Uani 0.326(2) 1 d D U P A 2
I39B I 0.6696(2) 0.4429(2) 0.36460(7) 0.1149(16) Uani 0.326(2) 1 d D U P A 2
C40B C 0.5480(5) 0.5102(10) 0.3759(4) 0.054(5) Uani 0.326(2) 1 d D U P A 2
C41B C 0.5088(6) 0.4555(11) 0.3642(4) 0.053(5) Uani 0.326(2) 1 d D U P A 2
H41B H 0.529656 0.439333 0.355586 0.063 Uiso 0.326(2) 1 calc R U P A 2
C42B C 0.4397(6) 0.4241(8) 0.3647(3) 0.055(4) Uani 0.326(2) 1 d D U P A 2
C43B C 0.4094(6) 0.4523(7) 0.3754(3) 0.059(4) Uani 0.326(2) 1 d D U P A 2
H43B H 0.362237 0.432173 0.375456 0.070 Uiso 0.326(2) 1 calc R U P A 2
C44B C 0.4482(6) 0.5100(7) 0.3859(3) 0.062(4) Uani 0.326(2) 1 d D U P A 2
C45B C 0.5178(6) 0.5427(8) 0.3848(3) 0.055(4) Uani 0.326(2) 1 d D U P A 2
H45B H 0.544155 0.586256 0.389963 0.065 Uiso 0.326(2) 1 calc R U P A 2
C46B C 0.3975(7) 0.3599(8) 0.3542(2) 0.070(4) Uani 0.326(2) 1 d D U P A 2
F47B F 0.3594(9) 0.3669(8) 0.3406(2) 0.114(5) Uani 0.326(2) 1 d D U P A 2
F48B F 0.4303(9) 0.3360(9) 0.3468(3) 0.095(5) Uani 0.326(2) 1 d D U P A 2
F49B F 0.3531(7) 0.3127(7) 0.3664(2) 0.094(4) Uani 0.326(2) 1 d D U P A 2
C50B C 0.4166(8) 0.5451(8) 0.3946(3) 0.090(5) Uani 0.326(2) 1 d D U P A 2
F51B F 0.4513(7) 0.5919(8) 0.4056(2) 0.124(5) Uani 0.326(2) 1 d D U P A 2
F52B F 0.3519(6) 0.5091(10) 0.3976(3) 0.117(6) Uani 0.326(2) 1 d D U P A 2
F53B F 0.4145(10) 0.5882(9) 0.3812(3) 0.149(5) Uani 0.326(2) 1 d D U P A 2
C32C C 0.825(2) 0.530(3) 0.3915(7) 0.086(9) Uani 0.1091(15) 1 d D U P A 3
H32E H 0.809235 0.481312 0.392874 0.103 Uiso 0.1091(15) 1 calc R U P A 3
H32F H 0.873985 0.555377 0.393895 0.103 Uiso 0.1091(15) 1 calc R U P A 3
C33C C 0.8068(10) 0.546(2) 0.3721(7) 0.092(8) Uani 0.1091(15) 1 d D U P A 3
H33E H 0.823943 0.594692 0.371308 0.111 Uiso 0.1091(15) 1 calc R U P A 3
H33F H 0.827446 0.533638 0.361566 0.111 Uiso 0.1091(15) 1 calc R U P A 3
N34C N 0.7363(9) 0.5110(9) 0.3698(6) 0.094(7) Uani 0.1091(15) 1 d DG U P A 3
N35C N 0.7017(13) 0.4425(12) 0.3751(6) 0.098(9) Uani 0.1091(15) 1 d DG U P A 3
N36C N 0.6322(12) 0.4194(9) 0.3741(6) 0.073(8) Uani 0.1091(15) 1 d DG U P A 3
C37C C 0.6239(9) 0.4737(8) 0.3683(5) 0.076(7) Uani 0.1091(15) 1 d DG U P A 3
C38C C 0.6882(9) 0.5303(6) 0.3656(6) 0.086(8) Uani 0.1091(15) 1 d DG U P A 3
I39C I 0.7173(4) 0.6281(4) 0.37055(11) 0.099(3) Uani 0.1091(15) 1 d D U P A 3
C40C C 0.5575(9) 0.4648(13) 0.3682(5) 0.081(8) Uani 0.1091(15) 1 d DG U P A 3
C41C C 0.5055(11) 0.4131(17) 0.3580(6) 0.090(9) Uani 0.1091(15) 1 d DG U P A 3
H41C H 0.514290 0.386275 0.349405 0.108 Uiso 0.1091(15) 1 calc R U P A 3
C42C C 0.4407(10) 0.401(2) 0.3604(7) 0.094(9) Uani 0.1091(15) 1 d DG U P A 3
C43C C 0.4278(10) 0.440(2) 0.3729(7) 0.099(11) Uani 0.1091(15) 1 d DG U P A 3
H43C H 0.383533 0.431462 0.374526 0.118 Uiso 0.1091(15) 1 calc R U P A 3
C44C C 0.4798(12) 0.492(2) 0.3831(7) 0.099(10) Uani 0.1091(15) 1 d DG U P A 3
C45C C 0.5447(11) 0.5040(16) 0.3807(6) 0.090(11) Uani 0.1091(15) 1 d DG U P A 3
C46C C 0.3880(12) 0.3586(14) 0.3459(5) 0.097(8) Uani 0.1091(15) 1 d D U P A 3
F47C F 0.3278(12) 0.342(2) 0.3534(6) 0.106(9) Uani 0.1091(15) 1 d D U P A 3
F48C F 0.395(3) 0.385(2) 0.3296(6) 0.098(11) Uani 0.1091(15) 1 d D U P A 3
F49C F 0.387(2) 0.3002(16) 0.3430(6) 0.112(9) Uani 0.1091(15) 1 d D U P A 3
C50C C 0.4691(14) 0.5395(15) 0.3941(4) 0.096(8) Uani 0.1091(15) 1 d D U P A 3
F51C F 0.5158(15) 0.5817(15) 0.4041(5) 0.100(8) Uani 0.1091(15) 1 d D U P A 3
F52C F 0.433(2) 0.561(2) 0.3853(6) 0.118(11) Uani 0.1091(15) 1 d D U P A 3
F53C F 0.4285(19) 0.509(2) 0.4098(5) 0.105(10) Uani 0.1091(15) 1 d D U P A 3
O4 O 0.666667 0.333333 0.333333 0.64(7) Uani 0.8908(15) 6 d S T P . .
Cl1 Cl 0.337(2) 0.6416(13) 0.4652(2) 0.225(11) Uani 0.240(6) 1 d D U P B -1
Cl2 Cl 0.347(2) 0.7260(15) 0.4324(3) 0.323(16) Uani 0.240(6) 1 d D U P B -1
C36 C 0.382(3) 0.684(4) 0.4445(9) 0.29(6) Uani 0.240(6) 1 d D U P B -1
H36A H 0.428223 0.716943 0.448254 0.350 Uiso 0.240(6) 1 calc R U P B -1
H36B H 0.383747 0.652000 0.435402 0.350 Uiso 0.240(6) 1 calc R U P B -1

loop_
_atom_site_aniso_label
_atom_site_aniso_U_11
_atom_site_aniso_U_22
_atom_site_aniso_U_33
_atom_site_aniso_U_23
_atom_site_aniso_U_13
_atom_site_aniso_U_12
C7 0.038(2) 0.035(2) 0.072(3) -0.002(2) 0.003(2) 0.014(2)
C8 0.035(2) 0.039(2) 0.064(3) 0.000(2) 0.003(2) 0.017(2)
C9 0.037(2) 0.037(2) 0.064(3) 0.004(2) 0.001(2) 0.015(2)
C10 0.039(3) 0.039(3) 0.063(3) 0.001(2) 0.000(2) 0.011(2)
C11 0.039(3) 0.035(2) 0.073(3) 0.000(2) 0.010(2) 0.012(2)
C12 0.032(2) 0.038(2) 0.073(3) 0.003(2) 0.011(2) 0.016(2)
C13 0.028(2) 0.042(3) 0.069(3) 0.000(2) 0.001(2) 0.016(2)
C14 0.059(3) 0.044(3) 0.076(4) 0.001(3) -0.012(3) 0.013(3)
C15 0.047(3) 0.082(4) 0.096(5) 0.017(4) -0.016(3) 0.022(3)
C16 0.094(5) 0.047(3) 0.091(5) -0.005(3) -0.040(4) 0.006(3)
C17 0.087(5) 0.058(4) 0.072(4) 0.005(3) -0.015(3) 0.017(3)
O18 0.0333(17) 0.056(2) 0.087(3) 0.0008(19) -0.0070(17) 0.0206(16)
C19 0.030(2) 0.046(3) 0.128(5) -0.009(3) -0.007(3) 0.017(2)
C20 0.036(2) 0.045(3) 0.096(4) 0.011(3) 0.014(3) 0.024(2)
C21 0.032(2) 0.027(2) 0.081(4) 0.001(2) 0.008(2) 0.0120(18)
C22 0.034(2) 0.035(2) 0.074(3) 0.000(2) -0.001(2) 0.016(2)
C23 0.036(2) 0.036(2) 0.073(3) 0.000(2) 0.002(2) 0.018(2)
C24 0.037(2) 0.042(3) 0.072(3) -0.001(2) 0.004(2) 0.022(2)
C25 0.033(2) 0.028(2) 0.074(3) -0.002(2) 0.001(2) 0.0125(18)
C26 0.035(2) 0.028(2) 0.070(3) -0.001(2) 0.008(2) 0.0120(18)
C27 0.045(3) 0.053(3) 0.072(3) 0.008(3) 0.008(2) 0.025(2)
C28 0.071(4) 0.072(4) 0.071(4) -0.004(3) -0.002(3) 0.028(3)
C29 0.066(4) 0.107(5) 0.077(4) 0.011(4) 0.012(3) 0.053(4)
C30 0.076(4) 0.069(4) 0.091(5) 0.019(3) 0.010(3) 0.043(3)
O31 0.0444(19) 0.0444(19) 0.076(2) 0.0058(17) 0.0100(17) 0.0227(16)
C32 0.022(5) 0.041(7) 0.081(8) 0.003(6) 0.011(5) 0.012(5)
C33 0.051(5) 0.062(7) 0.076(6) 0.012(6) 0.013(6) 0.027(5)
N34 0.059(4) 0.039(4) 0.064(7) 0.008(4) 0.003(4) 0.030(4)
N35 0.053(5) 0.049(5) 0.052(7) 0.000(5) -0.011(5) 0.019(4)
N36 0.049(4) 0.048(4) 0.049(6) 0.007(4) -0.013(4) 0.028(3)
C37 0.050(4) 0.050(5) 0.054(7) 0.005(4) 0.005(4) 0.015(4)
C38 0.050(4) 0.047(4) 0.044(7) 0.009(4) 0.015(4) 0.019(4)
I39 0.0814(7) 0.0501(5) 0.0876(12) -0.0098(5) 0.0233(7) 0.0181(5)
C40 0.052(5) 0.055(6) 0.054(7) 0.005(4) -0.003(4) 0.024(4)
C41 0.053(5) 0.052(5) 0.059(7) 0.008(4) 0.006(4) 0.025(4)
C42 0.054(5) 0.062(6) 0.062(6) 0.007(4) 0.001(4) 0.025(4)
C43 0.046(5) 0.069(7) 0.067(6) 0.001(5) -0.005(4) 0.020(5)
C44 0.062(5) 0.084(7) 0.077(6) -0.013(5) -0.013(5) 0.032(5)
C45 0.056(5) 0.062(7) 0.067(6) -0.006(5) -0.012(4) 0.026(5)
C46 0.063(6) 0.059(6) 0.083(7) -0.001(4) -0.009(5) 0.030(4)
F47 0.081(5) 0.064(4) 0.108(6) -0.005(4) 0.014(4) 0.012(3)
F48 0.112(6) 0.083(5) 0.081(5) -0.009(4) -0.026(4) 0.047(4)
F49 0.086(5) 0.065(4) 0.081(5) -0.005(3) -0.001(4) 0.033(4)
C50 0.059(6) 0.124(8) 0.087(7) -0.025(5) -0.014(5) 0.039(5)
F51 0.117(6) 0.119(6) 0.105(5) -0.052(5) -0.043(4) 0.075(5)
F52 0.104(6) 0.151(7) 0.115(7) -0.039(5) -0.037(5) 0.074(6)
F53 0.123(6) 0.160(7) 0.155(7) 0.005(5) 0.036(5) 0.065(5)
C32B 0.053(11) 0.041(8) 0.056(9) 0.000(7) 0.008(7) 0.031(8)
C33B 0.053(7) 0.069(11) 0.066(9) 0.003(7) 0.004(8) 0.033(7)
N34B 0.052(6) 0.058(7) 0.055(10) 0.009(6) 0.017(5) 0.032(5)
N35B 0.052(5) 0.052(5) 0.052(5) 0.0003(11) 0.0000(11) 0.026(3)
N36B 0.050(6) 0.045(6) 0.038(8) 0.013(5) -0.005(5) 0.021(5)
C37B 0.055(6) 0.050(7) 0.052(10) 0.000(7) -0.008(7) 0.026(5)
C38B 0.062(7) 0.055(7) 0.041(10) -0.002(7) -0.001(7) 0.028(6)
I39B 0.227(4) 0.101(2) 0.0735(17) -0.0123(13) -0.019(2) 0.125(3)
C40B 0.051(6) 0.055(8) 0.044(9) 0.004(6) -0.007(6) 0.017(5)
C41B 0.056(6) 0.049(8) 0.051(9) 0.003(6) -0.002(7) 0.025(6)
C42B 0.051(7) 0.053(7) 0.060(9) 0.008(5) -0.007(6) 0.025(5)
C43B 0.051(7) 0.052(7) 0.072(9) 0.009(6) -0.007(6) 0.025(6)
C44B 0.054(6) 0.056(7) 0.061(8) 0.005(6) -0.001(6) 0.016(6)
C45B 0.054(6) 0.046(8) 0.059(8) 0.009(6) -0.008(6) 0.022(6)
C46B 0.067(8) 0.060(8) 0.075(9) -0.003(6) -0.010(6) 0.025(6)
F47B 0.113(9) 0.102(8) 0.117(8) -0.006(6) -0.049(7) 0.046(7)
F48B 0.088(8) 0.082(9) 0.107(9) -0.018(6) -0.001(6) 0.037(6)
F49B 0.080(7) 0.075(7) 0.095(7) -0.002(6) 0.004(6) 0.014(5)
C50B 0.081(8) 0.086(9) 0.102(10) -0.004(6) 0.017(8) 0.042(7)
F51B 0.097(7) 0.127(8) 0.141(8) -0.046(7) 0.018(6) 0.051(6)
F52B 0.085(7) 0.148(10) 0.106(10) -0.006(7) 0.010(6) 0.048(6)
F53B 0.161(10) 0.143(9) 0.173(9) 0.028(7) 0.025(7) 0.098(7)
C32C 0.089(12) 0.091(14) 0.084(12) -0.007(9) 0.009(8) 0.049(11)
C33C 0.089(9) 0.099(13) 0.086(9) -0.004(9) 0.004(9) 0.046(8)
N34C 0.085(8) 0.101(10) 0.091(13) -0.006(10) 0.002(9) 0.043(7)
N35C 0.090(10) 0.105(11) 0.104(14) -0.002(10) -0.009(10) 0.052(8)
N36C 0.078(10) 0.079(10) 0.074(14) 0.004(9) 0.017(10) 0.048(8)
C37C 0.082(8) 0.067(9) 0.079(13) -0.001(9) 0.005(8) 0.037(7)
C38C 0.083(9) 0.083(8) 0.082(14) 0.001(9) 0.003(10) 0.036(7)
I39C 0.085(4) 0.070(4) 0.102(5) -0.002(3) 0.021(3) 0.008(3)
C40C 0.085(8) 0.079(13) 0.080(13) 0.009(9) -0.005(8) 0.042(8)
C41C 0.088(9) 0.089(14) 0.088(14) 0.003(9) -0.006(9) 0.041(9)
C42C 0.090(9) 0.098(13) 0.094(12) 0.005(9) -0.002(9) 0.047(8)
C43C 0.094(13) 0.100(14) 0.099(14) 0.002(10) -0.001(9) 0.047(9)
C44C 0.096(12) 0.100(13) 0.101(14) 0.000(9) 0.000(8) 0.049(9)
C45C 0.091(12) 0.090(15) 0.091(16) 0.001(9) 0.002(9) 0.047(10)
C46C 0.093(10) 0.100(12) 0.097(11) 0.003(8) -0.006(8) 0.048(9)
F47C 0.092(10) 0.109(13) 0.105(13) -0.002(10) -0.003(8) 0.041(9)
F48C 0.100(14) 0.099(14) 0.096(11) -0.001(9) -0.008(8) 0.050(10)
F49C 0.116(14) 0.102(11) 0.115(14) 0.002(8) -0.010(9) 0.052(9)
C50C 0.096(12) 0.100(12) 0.100(12) 0.004(7) 0.000(7) 0.054(8)
F51C 0.102(11) 0.101(11) 0.100(12) 0.001(8) 0.002(8) 0.053(8)
F52C 0.119(14) 0.124(14) 0.124(14) 0.015(9) -0.010(9) 0.070(11)
F53C 0.104(12) 0.110(13) 0.106(12) 0.008(9) 0.003(9) 0.057(9)
O4 0.51(8) 0.51(8) 0.9(2) 0.000 0.000 0.25(4)
Cl1 0.223(14) 0.231(15) 0.208(11) 0.009(8) -0.008(9) 0.104(9)
Cl2 0.332(19) 0.307(18) 0.328(18) 0.010(9) 0.004(10) 0.160(12)
C36 0.29(6) 0.29(6) 0.29(6) -0.002(11) -0.001(11) 0.15(3)

loop_
_atom_type_symbol
_atom_type_description
_atom_type_scat_dispersion_real
_atom_type_scat_dispersion_imag
_atom_type_scat_source
C C 0.0181 0.0091 'International Tables Vol C Tables 4.2.6.8 and 6.1.1.4'
H H 0.0000 0.0000 'International Tables Vol C Tables 4.2.6.8 and 6.1.1.4'
N N 0.0311 0.0180 'International Tables Vol C Tables 4.2.6.8 and 6.1.1.4'
O O 0.0492 0.0322 'International Tables Vol C Tables 4.2.6.8 and 6.1.1.4'
F F 0.0727 0.0534 'International Tables Vol C Tables 4.2.6.8 and 6.1.1.4'
Cl Cl 0.3639 0.7018 'International Tables Vol C Tables 4.2.6.8 and 6.1.1.4'
I I -0.3257 6.8362 'International Tables Vol C Tables 4.2.6.8 and 6.1.1.4'

loop_
_geom_angle_atom_site_label_1
_geom_angle_atom_site_label_2
_geom_angle_atom_site_label_3
_geom_angle
_geom_angle_site_symmetry_1
_geom_angle_site_symmetry_3
_geom_angle_publ_flag
C8 C7 C25 116.4(4) . 3_665 ?
C8 C7 H7A 108.2 . . ?
C25 C7 H7A 108.2 3_665 . ?
C8 C7 H7AB 108.2 . . ?
C25 C7 H7AB 108.2 3_665 . ?
H7A C7 H7AB 107.3 . . ?
C13 C8 C9 117.9(4) . . ?
C13 C8 C7 122.1(5) . . ?
C9 C8 C7 120.0(4) . . ?
C8 C9 C10 121.9(5) . . ?
C8 C9 H9 119.1 . . ?
C10 C9 H9 119.1 . . ?
C11 C10 C9 117.4(5) . . ?
C11 C10 C14 123.3(5) . . ?
C9 C10 C14 119.2(5) . . ?
C10 C11 C12 122.7(5) . . ?
C10 C11 H11 118.6 . . ?
C12 C11 H11 118.6 . . ?
C13 C12 C11 117.6(4) . . ?
C13 C12 C20 120.9(5) . . ?
C11 C12 C20 121.5(5) . . ?
C12 C13 C8 122.5(5) . . ?
C12 C13 O18 117.7(4) . . ?
C8 C13 O18 119.7(4) . . ?
C16 C14 C10 112.7(5) . . ?
C16 C14 C15 108.7(6) . . ?
C10 C14 C15 109.7(5) . . ?
C16 C14 C17 108.4(6) . . ?
C10 C14 C17 108.5(5) . . ?
C15 C14 C17 108.7(6) . . ?
C14 C15 H15A 109.5 . . ?
C14 C15 H15B 109.5 . . ?
H15A C15 H15B 109.5 . . ?
C14 C15 H15C 109.5 . . ?
H15A C15 H15C 109.5 . . ?
H15B C15 H15C 109.5 . . ?
C14 C16 H16A 109.5 . . ?
C14 C16 H16B 109.5 . . ?
H16A C16 H16B 109.5 . . ?
C14 C16 H16C 109.5 . . ?
H16A C16 H16C 109.5 . . ?
H16B C16 H16C 109.5 . . ?
C14 C17 H17A 109.5 . . ?
C14 C17 H17B 109.5 . . ?
H17A C17 H17B 109.5 . . ?
C14 C17 H17C 109.5 . . ?
H17A C17 H17C 109.5 . . ?
H17B C17 H17C 109.5 . . ?
C13 O18 C19 114.3(4) . . ?
O18 C19 H19A 109.5 . . ?
O18 C19 H19B 109.5 . . ?
H19A C19 H19B 109.5 . . ?
O18 C19 H19C 109.5 . . ?
H19A C19 H19C 109.5 . . ?
H19B C19 H19C 109.5 . . ?
C12 C20 C21 113.5(4) . . ?
C12 C20 H20A 108.9 . . ?
C21 C20 H20A 108.9 . . ?
C12 C20 H20B 108.9 . . ?
C21 C20 H20B 108.9 . . ?
H20A C20 H20B 107.7 . . ?
C22 C21 C26 118.2(4) . . ?
C22 C21 C20 120.7(5) . . ?
C26 C21 C20 121.0(5) . . ?
C21 C22 C23 122.1(5) . . ?
C21 C22 H22 119.0 . . ?
C23 C22 H22 119.0 . . ?
C24 C23 C22 117.2(5) . . ?
C24 C23 C27 122.9(4) . . ?
C22 C23 C27 119.9(4) . . ?
C25 C24 C23 122.4(5) . . ?
C25 C24 H24 118.8 . . ?
C23 C24 H24 118.8 . . ?
C24 C25 C26 118.4(5) . . ?
C24 C25 C7 121.8(4) . 2_655 ?
C26 C25 C7 119.8(5) . 2_655 ?
C21 C26 C25 121.6(5) . . ?
C21 C26 O31 119.8(4) . . ?
C25 C26 O31 118.4(4) . . ?
C30 C27 C23 110.1(5) . . ?
C30 C27 C28 108.6(5) . . ?
C23 C27 C28 110.0(5) . . ?
C30 C27 C29 107.9(5) . . ?
C23 C27 C29 112.4(5) . . ?
C28 C27 C29 107.9(5) . . ?
C27 C28 H28A 109.5 . . ?
C27 C28 H28B 109.5 . . ?
H28A C28 H28B 109.5 . . ?
C27 C28 H28C 109.5 . . ?
H28A C28 H28C 109.5 . . ?
H28B C28 H28C 109.5 . . ?
C27 C29 H29A 109.5 . . ?
C27 C29 H29B 109.5 . . ?
H29A C29 H29B 109.5 . . ?
C27 C29 H29C 109.5 . . ?
H29A C29 H29C 109.5 . . ?
H29B C29 H29C 109.5 . . ?
C27 C30 H30A 109.5 . . ?
C27 C30 H30B 109.5 . . ?
H30A C30 H30B 109.5 . . ?
C27 C30 H30C 109.5 . . ?
H30A C30 H30C 109.5 . . ?
H30B C30 H30C 109.5 . . ?
C32C O31 C26 126.0(16) . . ?
C26 O31 C32 114.7(11) . . ?
C26 O31 C32B 119.3(18) . . ?
O31 C32 C33 108.4(19) . . ?
O31 C32 H32A 110.0 . . ?
C33 C32 H32A 110.0 . . ?
O31 C32 H32B 110.0 . . ?
C33 C32 H32B 110.0 . . ?
H32A C32 H32B 108.4 . . ?
N34 C33 C32 111.0(8) . . ?
N34 C33 H33A 109.4 . . ?
C32 C33 H33A 109.4 . . ?
N34 C33 H33B 109.4 . . ?
C32 C33 H33B 109.4 . . ?
H33A C33 H33B 108.0 . . ?
C38 N34 N35 109.5(6) . . ?
C38 N34 C33 133.7(8) . . ?
N35 N34 C33 115.3(8) . . ?
N36 N35 N34 106.0(7) . . ?
N35 N36 C37 107.2(7) . . ?
C38 C37 N36 107.6(6) . . ?
C38 C37 C40 132.3(7) . . ?
N36 C37 C40 118.9(7) . . ?
N34 C38 C37 106.7(6) . . ?
N34 C38 I39 121.5(6) . . ?
C37 C38 I39 131.7(6) . . ?
C41 C40 C45 120.0(8) . . ?
C41 C40 C37 122.9(8) . . ?
C45 C40 C37 116.9(8) . . ?
C42 C41 C40 120.2(8) . . ?
C42 C41 H41 119.9 . . ?
C40 C41 H41 119.9 . . ?
C43 C42 C41 119.4(8) . . ?
C43 C42 C46 118.3(8) . . ?
C41 C42 C46 121.9(9) . . ?
C42 C43 C44 121.2(8) . . ?
C42 C43 H43 119.4 . . ?
C44 C43 H43 119.4 . . ?
C43 C44 C45 119.1(8) . . ?
C43 C44 C50 121.1(8) . . ?
C45 C44 C50 119.8(9) . . ?
C40 C45 C44 119.6(8) . . ?
C40 C45 H45 120.2 . . ?
C44 C45 H45 120.2 . . ?
F48 C46 F47 109.2(11) . . ?
F48 C46 F49 107.7(12) . . ?
F47 C46 F49 105.3(10) . . ?
F48 C46 C42 114.9(10) . . ?
F47 C46 C42 109.1(12) . . ?
F49 C46 C42 110.1(9) . . ?
F51 C50 F52 112.0(12) . . ?
F51 C50 F53 96.3(11) . . ?
F52 C50 F53 100.3(11) . . ?
F51 C50 C44 122.2(10) . . ?
F52 C50 C44 113.3(12) . . ?
F53 C50 C44 108.9(12) . . ?
C50 F53 F53 144.9(8) . 12 ?
O31 C32B C33B 105(3) . . ?
O31 C32B H32C 110.8 . . ?
C33B C32B H32C 110.8 . . ?
O31 C32B H32D 110.8 . . ?
C33B C32B H32D 110.8 . . ?
H32C C32B H32D 108.9 . . ?
N34B C33B C32B 110.9(12) . . ?
N34B C33B H33C 109.5 . . ?
C32B C33B H33C 109.5 . . ?
N34B C33B H33D 109.5 . . ?
C32B C33B H33D 109.5 . . ?
H33C C33B H33D 108.0 . . ?
C38B N34B N35B 108.8(7) . . ?
C38B N34B C33B 134.8(11) . . ?
N35B N34B C33B 116.4(11) . . ?
N36B N35B N34B 103.2(9) . . ?
N35B N36B C37B 104.8(9) . . ?
C38B C37B N36B 105.8(9) . . ?
C38B C37B C40B 136.4(10) . . ?
N36B C37B C40B 116.9(11) . . ?
N34B C38B C37B 106.1(7) . . ?
N34B C38B I39B 119.1(8) . . ?
C37B C38B I39B 134.8(8) . . ?
C41B C40B C45B 118.1(10) . . ?
C41B C40B C37B 122.9(11) . . ?
C45B C40B C37B 117.2(9) . . ?
C42B C41B C40B 121.1(10) . . ?
C42B C41B H41B 119.4 . . ?
C40B C41B H41B 119.4 . . ?
C43B C42B C41B 119.4(9) . . ?
C43B C42B C46B 119.5(10) . . ?
C41B C42B C46B 121.1(11) . . ?
C42B C43B C44B 119.8(9) . . ?
C42B C43B H43B 120.1 . . ?
C44B C43B H43B 120.1 . . ?
C43B C44B C45B 120.5(9) . . ?
C43B C44B C50B 119.1(10) . . ?
C45B C44B C50B 118.9(10) . . ?
C40B C45B C44B 119.0(9) . . ?
C40B C45B H45B 120.5 . . ?
C44B C45B H45B 120.5 . . ?
F48B C46B F47B 110.1(14) . . ?
F48B C46B F49B 106.2(14) . . ?
F47B C46B F49B 104.4(13) . . ?
F48B C46B C42B 113.5(13) . . ?
F47B C46B C42B 111.1(15) . . ?
F49B C46B C42B 111.1(12) . . ?
F51B C50B F52B 119.7(15) . . ?
F51B C50B F53B 90.9(13) . . ?
F52B C50B F53B 97.2(14) . . ?
F51B C50B C44B 116.8(13) . . ?
F52B C50B C44B 116.0(14) . . ?
F53B C50B C44B 109.7(14) . . ?
O31 C32C C33C 98(4) . . ?
O31 C32C H32E 112.1 . . ?
C33C C32C H32E 112.1 . . ?
O31 C32C H32F 112.1 . . ?
C33C C32C H32F 112.1 . . ?
H32E C32C H32F 109.8 . . ?
N34C C33C C32C 110.2(15) . . ?
N34C C33C H33E 109.6 . . ?
C32C C33C H33E 109.6 . . ?
N34C C33C H33F 109.6 . . ?
C32C C33C H33F 109.6 . . ?
H33E C33C H33F 108.1 . . ?
N35C N34C C38C 108.0 . . ?
N35C N34C C33C 117.1(12) . . ?
C38C N34C C33C 134.4(13) . . ?
N34C N35C N36C 108.0 . . ?
C37C N36C N35C 108.0 . . ?
C38C C37C N36C 108.0 . . ?
C38C C37C C40C 132.9(11) . . ?
N36C C37C C40C 118.7(12) . . ?
C37C C38C N34C 108.0 . . ?
C37C C38C I39C 127.9(12) . . ?
N34C C38C I39C 116.0(11) . . ?
C38C I39C F48C 95.6(16) . 32 ?
C41C C40C C45C 120.0 . . ?
C41C C40C C37C 121.8(10) . . ?
C45C C40C C37C 117.6(11) . . ?
C42C C41C C40C 120.0 . . ?
C42C C41C H41C 120.0 . . ?
C40C C41C H41C 120.0 . . ?
C43C C42C C41C 120.0 . . ?
C43C C42C C46C 117.9(11) . . ?
C41C C42C C46C 120.1(12) . . ?
C44C C43C C42C 120.0 . . ?
C44C C43C H43C 120.0 . . ?
C42C C43C H43C 120.0 . . ?
C43C C44C C45C 120.0 . . ?
C43C C44C C50C 120.7(11) . . ?
C45C C44C C50C 118.7(11) . . ?
C44C C45C C40C 120.0 . . ?
F48C C46C F47C 110.1(17) . . ?
F48C C46C F49C 106.7(17) . . ?
F47C C46C F49C 105.8(16) . . ?
F48C C46C C42C 114.5(16) . . ?
F47C C46C C42C 108.7(16) . . ?
F49C C46C C42C 110.7(15) . . ?
F51C C50C F52C 115.2(18) . . ?
F51C C50C F53C 94.0(16) . . ?
F52C C50C F53C 99.0(16) . . ?
F51C C50C C44C 118.2(16) . . ?
F52C C50C C44C 115.3(17) . . ?
F53C C50C C44C 110.7(17) . . ?
Cl2 C36 Cl1 113.3(10) . . ?
Cl2 C36 H36A 108.9 . . ?
Cl1 C36 H36A 108.9 . . ?
Cl2 C36 H36B 108.9 . . ?
Cl1 C36 H36B 108.9 . . ?
H36A C36 H36B 107.7 . . ?

loop_
_geom_bond_atom_site_label_1
_geom_bond_atom_site_label_2
_geom_bond_distance
_geom_bond_site_symmetry_2
_geom_bond_publ_flag
C7 C8 1.502(7) . ?
C7 C25 1.530(7) 3_665 ?
C7 H7A 0.9900 . ?
C7 H7AB 0.9900 . ?
C8 C13 1.387(7) . ?
C8 C9 1.390(7) . ?
C9 C10 1.408(7) . ?
C9 H9 0.9500 . ?
C10 C11 1.379(7) . ?
C10 C14 1.524(8) . ?
C11 C12 1.394(7) . ?
C11 H11 0.9500 . ?
C12 C13 1.386(7) . ?
C12 C20 1.514(7) . ?
C13 O18 1.406(6) . ?
C14 C16 1.524(8) . ?
C14 C15 1.533(10) . ?
C14 C17 1.543(9) . ?
C15 H15A 0.9800 . ?
C15 H15B 0.9800 . ?
C15 H15C 0.9800 . ?
C16 H16A 0.9800 . ?
C16 H16B 0.9800 . ?
C16 H16C 0.9800 . ?
C17 H17A 0.9800 . ?
C17 H17B 0.9800 . ?
C17 H17C 0.9800 . ?
O18 C19 1.429(6) . ?
C19 H19A 0.9800 . ?
C19 H19B 0.9800 . ?
C19 H19C 0.9800 . ?
C20 C21 1.528(7) . ?
C20 H20A 0.9900 . ?
C20 H20B 0.9900 . ?
C21 C22 1.387(8) . ?
C21 C26 1.388(7) . ?
C22 C23 1.405(7) . ?
C22 H22 0.9500 . ?
C23 C24 1.394(7) . ?
C23 C27 1.533(8) . ?
C24 C25 1.376(7) . ?
C24 H24 0.9500 . ?
C25 C26 1.397(7) . ?
C26 O31 1.411(6) . ?
C27 C30 1.530(8) . ?
C27 C28 1.542(8) . ?
C27 C29 1.549(8) . ?
C28 H28A 0.9800 . ?
C28 H28B 0.9800 . ?
C28 H28C 0.9800 . ?
C29 H29A 0.9800 . ?
C29 H29B 0.9800 . ?
C29 H29C 0.9800 . ?
C30 H30A 0.9800 . ?
C30 H30B 0.9800 . ?
C30 H30C 0.9800 . ?
O31 C32C 1.35(6) . ?
O31 C32 1.43(3) . ?
O31 C32B 1.43(6) . ?
C32 C33 1.505(11) . ?
C32 H32A 0.9900 . ?
C32 H32B 0.9900 . ?
C33 N34 1.436(10) . ?
C33 H33A 0.9900 . ?
C33 H33B 0.9900 . ?
N34 C38 1.375(7) . ?
N34 N35 1.413(8) . ?
N35 N36 1.386(8) . ?
N36 C37 1.410(8) . ?
C37 C38 1.402(8) . ?
C37 C40 1.448(9) . ?
C38 I39 2.033(7) . ?
C40 C41 1.388(8) . ?
C40 C45 1.390(8) . ?
C41 C42 1.387(8) . ?
C41 H41 0.9500 . ?
C42 C43 1.379(8) . ?
C42 C46 1.497(13) . ?
C43 C44 1.389(8) . ?
C43 H43 0.9500 . ?
C44 C45 1.398(8) . ?
C44 C50 1.463(14) . ?
C45 H45 0.9500 . ?
C46 F48 1.251(16) . ?
C46 F47 1.355(15) . ?
C46 F49 1.356(13) . ?
C50 F51 1.246(13) . ?
C50 F52 1.326(14) . ?
C50 F53 1.372(16) . ?
F53 F53 1.76(2) 12 ?
C32B C33B 1.506(12) . ?
C32B H32C 0.9900 . ?
C32B H32D 0.9900 . ?
C33B N34B 1.430(11) . ?
C33B H33C 0.9900 . ?
C33B H33D 0.9900 . ?
N34B C38B 1.390(8) . ?
N34B N35B 1.421(9) . ?
N35B N36B 1.401(9) . ?
N36B C37B 1.425(9) . ?
C37B C38B 1.405(8) . ?
C37B C40B 1.449(10) . ?
C38B I39B 2.039(8) . ?
C40B C41B 1.390(9) . ?
C40B C45B 1.397(9) . ?
C41B C42B 1.388(9) . ?
C41B H41B 0.9500 . ?
C42B C43B 1.383(9) . ?
C42B C46B 1.494(14) . ?
C43B C44B 1.385(9) . ?
C43B H43B 0.9500 . ?
C44B C45B 1.399(8) . ?
C44B C50B 1.466(16) . ?
C45B H45B 0.9500 . ?
C46B F48B 1.254(17) . ?
C46B F47B 1.352(16) . ?
C46B F49B 1.352(14) . ?
C50B F51B 1.233(15) . ?
C50B F52B 1.316(15) . ?
C50B F53B 1.376(18) . ?
C32C C33C 1.508(14) . ?
C32C H32E 0.9900 . ?
C32C H32F 0.9900 . ?
C33C N34C 1.423(12) . ?
C33C H33E 0.9900 . ?
C33C H33F 0.9900 . ?
N34C N35C 1.4200 . ?
N34C C38C 1.4200 . ?
N35C N36C 1.4200 . ?
N36C C37C 1.4200 . ?
C37C C38C 1.4200 . ?
C37C C40C 1.445(10) . ?
C38C I39C 2.042(10) . ?
I39C F48C 2.39(4) 32 ?
C40C C41C 1.3900 . ?
C40C C45C 1.3900 . ?
C41C C42C 1.3900 . ?
C41C H41C 0.9500 . ?
C42C C43C 1.3900 . ?
C42C C46C 1.497(15) . ?
C43C C44C 1.3900 . ?
C43C H43C 0.9500 . ?
C44C C45C 1.3900 . ?
C44C C50C 1.465(16) . ?
C46C F48C 1.251(18) . ?
C46C F47C 1.350(17) . ?
C46C F49C 1.352(15) . ?
C50C F51C 1.243(16) . ?
C50C F52C 1.320(16) . ?
C50C F53C 1.371(19) . ?
Cl1 C36 1.747(11) . ?
Cl2 C36 1.747(11) . ?
C36 H36A 0.9900 . ?
C36 H36B 0.9900 . ?

loop_
_geom_torsion_atom_site_label_1
_geom_torsion_atom_site_label_2
_geom_torsion_atom_site_label_3
_geom_torsion_atom_site_label_4
_geom_torsion
_geom_torsion_site_symmetry_1
_geom_torsion_site_symmetry_2
_geom_torsion_site_symmetry_3
_geom_torsion_site_symmetry_4
_geom_torsion_publ_flag
C25 C7 C8 C13 -93.4(6) 3_665 . . . ?
C25 C7 C8 C9 88.5(6) 3_665 . . . ?
C13 C8 C9 C10 0.4(7) . . . . ?
C7 C8 C9 C10 178.6(5) . . . . ?
C8 C9 C10 C11 -0.8(8) . . . . ?
C8 C9 C10 C14 179.5(5) . . . . ?
C9 C10 C11 C12 1.0(8) . . . . ?
C14 C10 C11 C12 -179.2(5) . . . . ?
C10 C11 C12 C13 -0.9(8) . . . . ?
C10 C11 C12 C20 -179.3(5) . . . . ?
C11 C12 C13 C8 0.5(7) . . . . ?
C20 C12 C13 C8 178.9(5) . . . . ?
C11 C12 C13 O18 -175.0(4) . . . . ?
C20 C12 C13 O18 3.4(7) . . . . ?
C9 C8 C13 C12 -0.3(7) . . . . ?
C7 C8 C13 C12 -178.4(5) . . . . ?
C9 C8 C13 O18 175.2(4) . . . . ?
C7 C8 C13 O18 -3.0(7) . . . . ?
C11 C10 C14 C16 0.6(8) . . . . ?
C9 C10 C14 C16 -179.6(6) . . . . ?
C11 C10 C14 C15 -120.7(6) . . . . ?
C9 C10 C14 C15 59.1(7) . . . . ?
C11 C10 C14 C17 120.7(6) . . . . ?
C9 C10 C14 C17 -59.5(7) . . . . ?
C12 C13 O18 C19 -99.8(5) . . . . ?
C8 C13 O18 C19 84.6(6) . . . . ?
C13 C12 C20 C21 80.9(7) . . . . ?
C11 C12 C20 C21 -100.8(6) . . . . ?
C12 C20 C21 C22 44.6(7) . . . . ?
C12 C20 C21 C26 -135.5(5) . . . . ?
C26 C21 C22 C23 1.1(7) . . . . ?
C20 C21 C22 C23 -179.0(4) . . . . ?
C21 C22 C23 C24 -2.1(7) . . . . ?
C21 C22 C23 C27 176.7(4) . . . . ?
C22 C23 C24 C25 1.4(7) . . . . ?
C27 C23 C24 C25 -177.3(5) . . . . ?
C23 C24 C25 C26 0.1(7) . . . . ?
C23 C24 C25 C7 -177.9(4) . . . 2_655 ?
C22 C21 C26 C25 0.5(7) . . . . ?
C20 C21 C26 C25 -179.4(4) . . . . ?
C22 C21 C26 O31 -174.2(4) . . . . ?
C20 C21 C26 O31 6.0(6) . . . . ?
C24 C25 C26 C21 -1.0(7) . . . . ?
C7 C25 C26 C21 176.9(4) 2_655 . . . ?
C24 C25 C26 O31 173.7(4) . . . . ?
C7 C25 C26 O31 -8.4(6) 2_655 . . . ?
C24 C23 C27 C30 122.2(5) . . . . ?
C22 C23 C27 C30 -56.5(6) . . . . ?
C24 C23 C27 C28 -118.2(6) . . . . ?
C22 C23 C27 C28 63.1(6) . . . . ?
C24 C23 C27 C29 2.0(7) . . . . ?
C22 C23 C27 C29 -176.7(5) . . . . ?
C21 C26 O31 C32C 21(3) . . . . ?
C25 C26 O31 C32C -154(3) . . . . ?
C21 C26 O31 C32 -92.9(10) . . . . ?
C25 C26 O31 C32 92.3(10) . . . . ?
C21 C26 O31 C32B -83.2(19) . . . . ?
C25 C26 O31 C32B 102.0(19) . . . . ?
C26 O31 C32 C33 -164.5(10) . . . . ?
O31 C32 C33 N34 72(2) . . . . ?
C32 C33 N34 C38 -96(2) . . . . ?
C32 C33 N34 N35 68(2) . . . . ?
C38 N34 N35 N36 10.6(18) . . . . ?
C33 N34 N35 N36 -157.6(14) . . . . ?
N34 N35 N36 C37 -16.7(17) . . . . ?
N35 N36 C37 C38 17.0(18) . . . . ?
N35 N36 C37 C40 -174.1(15) . . . . ?
N35 N34 C38 C37 -0.2(19) . . . . ?
C33 N34 C38 C37 165.1(17) . . . . ?
N35 N34 C38 I39 -179.2(11) . . . . ?
C33 N34 C38 I39 -14(2) . . . . ?
N36 C37 C38 N34 -10.2(19) . . . . ?
C40 C37 C38 N34 -177.1(18) . . . . ?
N36 C37 C38 I39 168.7(12) . . . . ?
C40 C37 C38 I39 2(3) . . . . ?
C38 C37 C40 C41 -30(3) . . . . ?
N36 C37 C40 C41 164.8(18) . . . . ?
C38 C37 C40 C45 145.5(19) . . . . ?
N36 C37 C40 C45 -20(2) . . . . ?
C45 C40 C41 C42 6(3) . . . . ?
C37 C40 C41 C42 -178.9(17) . . . . ?
C40 C41 C42 C43 0(3) . . . . ?
C40 C41 C42 C46 172.4(16) . . . . ?
C41 C42 C43 C44 -3(2) . . . . ?
C46 C42 C43 C44 -176.1(14) . . . . ?
C42 C43 C44 C45 1(2) . . . . ?
C42 C43 C44 C50 -178.4(15) . . . . ?
C41 C40 C45 C44 -9(3) . . . . ?
C37 C40 C45 C44 176.0(14) . . . . ?
C43 C44 C45 C40 5(2) . . . . ?
C50 C44 C45 C40 -175.5(15) . . . . ?
C43 C42 C46 F48 82.6(17) . . . . ?
C41 C42 C46 F48 -89.8(18) . . . . ?
C43 C42 C46 F47 -40.4(17) . . . . ?
C41 C42 C46 F47 147.1(16) . . . . ?
C43 C42 C46 F49 -155.6(13) . . . . ?
C41 C42 C46 F49 32(2) . . . . ?
C43 C44 C50 F51 164.2(14) . . . . ?
C45 C44 C50 F51 -15(2) . . . . ?
C43 C44 C50 F52 -57.0(19) . . . . ?
C45 C44 C50 F52 123.8(14) . . . . ?
C43 C44 C50 F53 53.6(17) . . . . ?
C45 C44 C50 F53 -125.6(14) . . . . ?
F51 C50 F53 F53 74(2) . . . 12 ?
F52 C50 F53 F53 -40(3) . . . 12 ?
C44 C50 F53 F53 -159(2) . . . 12 ?
C26 O31 C32B C33B -154.3(17) . . . . ?
O31 C32B C33B N34B 57(4) . . . . ?
C32B C33B N34B C38B -108(4) . . . . ?
C32B C33B N34B N35B 73(4) . . . . ?
C38B N34B N35B N36B -24(3) . . . . ?
C33B N34B N35B N36B 155(2) . . . . ?
N34B N35B N36B C37B 33(2) . . . . ?
N35B N36B C37B C38B -31(3) . . . . ?
N35B N36B C37B C40B 158(2) . . . . ?
N35B N34B C38B C37B 5(3) . . . . ?
C33B N34B C38B C37B -174(3) . . . . ?
N35B N34B C38B I39B -177.7(18) . . . . ?
C33B N34B C38B I39B 4(4) . . . . ?
N36B C37B C38B N34B 16(3) . . . . ?
C40B C37B C38B N34B -176(3) . . . . ?
N36B C37B C38B I39B -161(2) . . . . ?
C40B C37B C38B I39B 7(6) . . . . ?
C38B C37B C40B C41B -34(5) . . . . ?
N36B C37B C40B C41B 133(3) . . . . ?
C38B C37B C40B C45B 162(3) . . . . ?
N36B C37B C40B C45B -31(4) . . . . ?
C45B C40B C41B C42B -15(5) . . . . ?
C37B C40B C41B C42B -179(3) . . . . ?
C40B C41B C42B C43B 8(4) . . . . ?
C40B C41B C42B C46B -172(3) . . . . ?
C41B C42B C43B C44B -3(3) . . . . ?
C46B C42B C43B C44B 176.9(18) . . . . ?
C42B C43B C44B C45B 5(3) . . . . ?
C42B C43B C44B C50B 170.6(19) . . . . ?
C41B C40B C45B C44B 17(4) . . . . ?
C37B C40B C45B C44B -178(2) . . . . ?
C43B C44B C45B C40B -12(3) . . . . ?
C50B C44B C45B C40B -178(2) . . . . ?
C43B C42B C46B F48B -173(2) . . . . ?
C41B C42B C46B F48B 6(3) . . . . ?
C43B C42B C46B F47B 62(2) . . . . ?
C41B C42B C46B F47B -118(2) . . . . ?
C43B C42B C46B F49B -54(3) . . . . ?
C41B C42B C46B F49B 126(2) . . . . ?
C43B C44B C50B F51B 172.3(19) . . . . ?
C45B C44B C50B F51B -21(3) . . . . ?
C43B C44B C50B F52B 23(3) . . . . ?
C45B C44B C50B F52B -171.3(19) . . . . ?
C43B C44B C50B F53B -86(2) . . . . ?
C45B C44B C50B F53B 80(2) . . . . ?
C26 O31 C32C C33C -179.2(16) . . . . ?
O31 C32C C33C N34C -58(6) . . . . ?
C32C C33C N34C N35C -45(5) . . . . ?
C32C C33C N34C C38C 125(4) . . . . ?
C38C N34C N35C N36C 0.0 . . . . ?
C33C N34C N35C N36C 173(4) . . . . ?
N34C N35C N36C C37C 0.0 . . . . ?
N35C N36C C37C C38C 0.0 . . . . ?
N35C N36C C37C C40C -174(3) . . . . ?
N36C C37C C38C N34C 0.0 . . . . ?
C40C C37C C38C N34C 172(3) . . . . ?
N36C C37C C38C I39C -147(3) . . . . ?
C40C C37C C38C I39C 25(4) . . . . ?
N35C N34C C38C C37C 0.0 . . . . ?
C33C N34C C38C C37C -171(5) . . . . ?
N35C N34C C38C I39C 151(3) . . . . ?
C33C N34C C38C I39C -19(5) . . . . ?
C38C C37C C40C C41C 134(3) . . . . ?
N36C C37C C40C C41C -55(4) . . . . ?
C38C C37C C40C C45C -55(4) . . . . ?
N36C C37C C40C C45C 117(3) . . . . ?
C45C C40C C41C C42C 0.0 . . . . ?
C37C C40C C41C C42C 171(3) . . . . ?
C40C C41C C42C C43C 0.0 . . . . ?
C40C C41C C42C C46C 164(4) . . . . ?
C41C C42C C43C C44C 0.0 . . . . ?
C46C C42C C43C C44C -164(4) . . . . ?
C42C C43C C44C C45C 0.0 . . . . ?
C42C C43C C44C C50C 171(4) . . . . ?
C43C C44C C45C C40C 0.0 . . . . ?
C50C C44C C45C C40C -171(4) . . . . ?
C41C C40C C45C C44C 0.0 . . . . ?
C37C C40C C45C C44C -172(3) . . . . ?
C43C C42C C46C F48C 95(3) . . . . ?
C41C C42C C46C F48C -69(4) . . . . ?
C43C C42C C46C F47C -29(3) . . . . ?
C41C C42C C46C F47C 167(3) . . . . ?
C43C C42C C46C F49C -145(3) . . . . ?
C41C C42C C46C F49C 51(4) . . . . ?
F47C C46C F48C I39C -128(5) . . . 33_545 ?
F49C C46C F48C I39C -13(6) . . . 33_545 ?
C42C C46C F48C I39C 109(5) . . . 33_545 ?
C43C C44C C50C F51C 175(3) . . . . ?
C45C C44C C50C F51C -14(4) . . . . ?
C43C C44C C50C F52C -43(4) . . . . ?
C45C C44C C50C F52C 128(3) . . . . ?
C43C C44C C50C F53C 68(3) . . . . ?
C45C C44C C50C F53C -121(3) . . . . ?
